data_1568020
loop_
_publ_author_name
'Balkus, Kenneth J.'
'Abbas, Muhammad'
'Maceda, Amanda M.'
'Firouzi, Hamid R.'
'Xiao, Zhifeng'
'Arman, Hadi'
'Shi, Yanshu'
'Zhou, Hong-Cai'

_publ_section_title
;
 &#x000D; Fluorine Extraction from Organofluorine Molecules to Make
 Fluorinated Clusters in Yttrium MOFs&#x000D;
;
_journal_name_full 'Chemical Science'
_journal_paper_doi 10.1039/D2SC05143E
_journal_year 2022
_chemical_absolute_configuration ad
_chemical_formula_moiety 'C30 H15 F2 N3 O6.625 Y1.5'
_chemical_formula_sum 'C30 H15 F2 N3 O6.62 Y1.5'
_chemical_formula_weight 694.81
_space_group_crystal_system tetragonal
_space_group_IT_number 87
_space_group_name_Hall '-I 4'
_space_group_name_H-M_alt 'I 4/m'
_atom_sites_solution_hydrogens geom
_atom_sites_solution_primary dual
_audit_creation_date 2022-01-24
_audit_creation_method
;
Olex2 1.5
(compiled 2021.12.09 svn.r5202d8cf for OlexSys, GUI svn.r6439)
;
_audit_update_record
;
2022-09-13 deposited with the CCDC.	2022-11-22 downloaded from the CCDC.
;
_cell_angle_alpha 90
_cell_angle_beta 90
_cell_angle_gamma 90
_cell_formula_units_Z 8
_cell_length_a 17.74780(10)
_cell_length_b 17.74780(10)
_cell_length_c 25.9278(2)
_cell_measurement_reflns_used 19731
_cell_measurement_temperature 100.01(10)
_cell_measurement_theta_max 76.4120
_cell_measurement_theta_min 3.0090
_cell_volume 8166.85(9)
_computing_cell_refinement 'CrysAlisPro 1.171.40.63a (Rigaku OD, 2019)'
_computing_data_collection 'CrysAlisPro 1.171.40.63a (Rigaku OD, 2019)'
_computing_data_reduction 'CrysAlisPro 1.171.40.63a (Rigaku OD, 2019)'
_computing_molecular_graphics 'Olex2 1.5 (Dolomanov et al., 2009)'
_computing_publication_material 'Olex2 1.5 (Dolomanov et al., 2009)'
_computing_structure_refinement 'SHELXL 2018/3 (Sheldrick, 2015)'
_computing_structure_solution 'SHELXT 2018/2 (Sheldrick, 2018)'
_diffrn_ambient_environment N~2~
_diffrn_ambient_temperature 100.01(10)
_diffrn_detector 'Hybrid Pixel Array Detector'
_diffrn_detector_area_resol_mean 10.0000
_diffrn_detector_type HyPix
_diffrn_measured_fraction_theta_full 0.979
_diffrn_measured_fraction_theta_max 0.928
_diffrn_measurement_details
;
List of Runs (angles in degrees, time in seconds):

  # Type    Start    End  Width  t~exp~   \w     \q     \k     \f   Frames
#--------------------------------------------------------------------------
  1  \w   -120.00 -62.00   0.50    0.42    --  -46.87-142.00  32.00  116
  2  \w    -80.00 -15.00   0.50    1.68    --  -88.50 102.00  22.00  130
  3  \w     36.00 113.00   0.50    1.68    --  106.69-127.00-157.00  154
  4  \w   -120.00 -88.00   0.50    0.42    --  -46.87-125.00-180.00   64
  5  \w    -30.00  29.00   0.50    0.42    --  -46.87  19.00 -30.00  118
  6  \w   -120.00 -83.00   0.50    0.42    --  -46.87 -57.00-180.00   74
  7  \w    -28.00  30.00   0.50    0.42    --   46.87 -19.00-120.00  116
  8  \w   -164.00 -74.00   0.50    1.68    --  -88.50 -22.00  57.00  180
  9  \w     34.00 105.00   0.50    1.68    --  106.69 -94.00 -60.00  142
 10  \w     34.00 101.00   0.50    1.68    --  106.69 -77.00 -90.00  134
 11  \w     34.00  71.00   0.50    1.68    --  106.69 -61.00  30.00   74
 12  \w     34.00  71.00   0.50    1.68    --  106.69 -61.00  90.00   74
 13  \w     34.00  71.00   0.50    1.68    --  106.69 -61.00 150.00   74
 14  \w     34.00  71.00   0.50    1.68    --  106.69 -61.00 120.00   74
 15  \w     34.00  71.00   0.50    1.68    --  106.69 -61.00 -90.00   74
 16  \w     34.00  71.00   0.50    1.68    --  106.69 -61.00  60.00   74
 17  \w   -121.00 -40.00   0.50    0.42    --  -46.87 -37.00-150.00  162
;
_diffrn_measurement_device 'four-circle diffractometer'
_diffrn_measurement_device_type 'XtaLAB Synergy, Dualflex, HyPix'
_diffrn_measurement_method '\w scans'
_diffrn_orient_matrix_type 'CrysAlisPro convention (1999,Acta A55,543-557)'
_diffrn_orient_matrix_UB_11 0.0728566000
_diffrn_orient_matrix_UB_12 -0.0194474000
_diffrn_orient_matrix_UB_13 0.0294207000
_diffrn_orient_matrix_UB_21 -0.0400063000
_diffrn_orient_matrix_UB_22 0.0163753000
_diffrn_orient_matrix_UB_23 0.0515019000
_diffrn_orient_matrix_UB_31 -0.0250125000
_diffrn_orient_matrix_UB_32 -0.0830212000
_diffrn_orient_matrix_UB_33 0.0032809000
_diffrn_radiation_monochromator mirror
_diffrn_radiation_probe x-ray
_diffrn_radiation_type 'Cu K\a'
_diffrn_radiation_wavelength 1.54184
_diffrn_reflns_av_R_equivalents 0.0302
_diffrn_reflns_av_unetI/netI 0.0171
_diffrn_reflns_Laue_measured_fraction_full 0.979
_diffrn_reflns_Laue_measured_fraction_max 0.928
_diffrn_reflns_limit_h_max 22
_diffrn_reflns_limit_h_min -19
_diffrn_reflns_limit_k_max 22
_diffrn_reflns_limit_k_min -14
_diffrn_reflns_limit_l_max 31
_diffrn_reflns_limit_l_min -31
_diffrn_reflns_number 26165
_diffrn_reflns_point_group_measured_fraction_full 0.979
_diffrn_reflns_point_group_measured_fraction_max 0.928
_diffrn_reflns_theta_full 67.684
_diffrn_reflns_theta_max 76.683
_diffrn_reflns_theta_min 3.409
_diffrn_source 'micro-focus sealed X-ray tube'
_diffrn_source_type 'PhotonJet (Cu) X-ray Source'
_exptl_absorpt_coefficient_mu 3.300
_exptl_absorpt_correction_T_max 1.000
_exptl_absorpt_correction_T_min 0.711
_exptl_absorpt_correction_type gaussian
_exptl_absorpt_process_details
;
CrysAlisPro 1.171.40.63a (Rigaku Oxford Diffraction, 2019)
Numerical absorption correction based on gaussian integration over
			a multifaceted crystal model
Empirical absorption correction using spherical harmonics,
 implemented in SCALE3 ABSPACK scaling algorithm.
;
_exptl_crystal_colour 'clear colourless'
_exptl_crystal_colour_lustre clear
_exptl_crystal_colour_primary colourless
_exptl_crystal_density_diffrn 1.130
_exptl_crystal_description octahedral
_exptl_crystal_F_000 2764
_exptl_crystal_size_max 0.2
_exptl_crystal_size_mid 0.114
_exptl_crystal_size_min 0.085
_refine_diff_density_max 4.608
_refine_diff_density_min -1.593
_refine_diff_density_rms 0.144
_refine_ls_extinction_method none
_refine_ls_goodness_of_fit_ref 1.094
_refine_ls_hydrogen_treatment constr
_refine_ls_matrix_type full
_refine_ls_number_parameters 193
_refine_ls_number_reflns 4100
_refine_ls_number_restraints 0
_refine_ls_restrained_S_all 1.094
_refine_ls_R_factor_all 0.0661
_refine_ls_R_factor_gt 0.0653
_refine_ls_shift/su_max 0.000
_refine_ls_shift/su_mean 0.000
_refine_ls_structure_factor_coef Fsqd
_refine_ls_weighting_details 'w=1/[\s^2^(Fo^2^)+(0.0100P)^2^+155.0000P] where P=(Fo^2^+2Fc^2^)/3'
_refine_ls_weighting_scheme calc
_refine_ls_wR_factor_gt 0.1453
_refine_ls_wR_factor_ref 0.1457
_reflns_Friedel_coverage 0.000
_reflns_number_gt 4009
_reflns_number_total 4100
_reflns_threshold_expression 'I > 2\s(I)'
_cod_data_source_file d2sc05143e2.cif
_cod_data_source_block hpd476
_cod_original_cell_volume 8166.85(11)
_cod_original_formula_sum 'C30 H15 F2 N3 O6.62 Y1.50'
_cod_database_code 1568020
_shelx_shelxl_version_number 2018/3
_chemical_oxdiff_formula 'C H O F Y'
_chemical_oxdiff_usercomment PB479
_shelx_space_group_comment
;
The symmetry employed for this shelxl refinement is uniquely defined
by the following loop, which should always be used as a source of
symmetry information in preference to the above space-group names.
They are only intended as comments.
;
_olex2_refinement_description
;
1. Fixed Uiso
 At 1.2 times of:
  All C(H) groups
2. Uiso/Uaniso restraints and constraints
Uanis(C15) = Uanis(C14) = Uanis(C13) = Uanis(C12) = Uanis(C17) = Uanis(C16)
Uanis(C11) = Uanis(C19) = Uanis(C18) = Uanis(N2)
3. Others
 Fixed Sof: O6(0.25) O5(0.0625) C16(0.5) H16(0.5) C15(0.5) H15(0.5) C14(0.5)
 H14(0.5) C13(0.5) H13(0.5) C12(0.5) C11(0.5) C19(0.5) H19(0.5) C18(0.5)
 N2(0.5) C17(0.5)
4.a Aromatic/amide H refined with riding coordinates:
 C3(H3), C4(H4), C5(H5), C6(H6), C9(H9), C16(H16), C15(H15), C14(H14),
 C13(H13), C19(H19)
4.b Fitted hexagon refined as free rotating group:
 C12(C11,C19,C18,N2,C17)
;
_smtbx_masks_void_probe_radius 1.2
_smtbx_masks_void_truncation_radius 1.2
_olex2_exptl_crystal_mounting_method 'nylon loop'
_olex2_submission_special_instructions 'No special instructions were received'
_oxdiff_exptl_absorpt_empirical_details
;
Empirical correction (ABSPACK) includes:
- Absorption correction using spherical harmonics
- Frame scaling
- B-factor correction
;
_oxdiff_exptl_absorpt_empirical_full_max 1.655
_oxdiff_exptl_absorpt_empirical_full_min 0.675

loop_
_space_group_symop_operation_xyz
'x, y, z'
'-y, x, z'
'-x, -y, z'
'y, -x, z'
'x+1/2, y+1/2, z+1/2'
'-y+1/2, x+1/2, z+1/2'
'-x+1/2, -y+1/2, z+1/2'
'y+1/2, -x+1/2, z+1/2'
'-x, -y, -z'
'y, -x, -z'
'x, y, -z'
'-y, x, -z'
'-x+1/2, -y+1/2, -z+1/2'
'y+1/2, -x+1/2, -z+1/2'
'x+1/2, y+1/2, -z+1/2'
'-y+1/2, x+1/2, -z+1/2'

loop_
_atom_site_label
_atom_site_type_symbol
_atom_site_fract_x
_atom_site_fract_y
_atom_site_fract_z
_atom_site_U_iso_or_equiv
_atom_site_adp_type
_atom_site_occupancy
_atom_site_site_symmetry_order
_atom_site_calc_flag
_atom_site_refinement_flags_posn
_atom_site_refinement_flags_adp
_atom_site_refinement_flags_occupancy
_atom_site_disorder_assembly
_atom_site_disorder_group
Y1 Y 0.500000 0.500000 0.10525(3) 0.01288(18) Uani 1 4 d S T P . .
Y2 Y 0.40989(3) 0.36876(3) 0.000000 0.01626(16) Uani 1 2 d S T P . .
F1 F 0.51736(17) 0.39969(16) 0.04875(11) 0.0290(6) Uani 1 1 d . . . . .
O2 O 0.3740(3) 0.3333(3) 0.08484(18) 0.0497(11) Uani 1 1 d . . . . .
O1 O 0.4255(3) 0.4091(3) 0.14484(16) 0.0464(11) Uani 1 1 d . . . . .
O4 O 0.2808(4) 0.3931(4) 0.000000 0.0545(18) Uani 1 2 d S T P . .
O3 O 0.4810(5) 0.2577(4) 0.000000 0.060(2) Uani 1 2 d S T P . .
O6 O 0.3360(8) 0.2467(7) 0.000000 0.049(3) Uani 0.5 2 d S T P . .
O5 O 0.500000 0.500000 0.2048(15) 0.065(12) Uani 0.25 4 d S T P . .
N1 N 0.1901(4) 0.3276(4) 0.2330(3) 0.075(2) Uani 1 1 d . . . . .
C1 C 0.3104(4) 0.3517(4) 0.1647(3) 0.0491(17) Uani 1 1 d . . . . .
C2 C 0.2485(4) 0.4027(4) 0.1645(3) 0.0574(19) Uani 1 1 d . . . . .
C3 C 0.2441(4) 0.4672(4) 0.1328(3) 0.058(2) Uani 1 1 d . . . . .
H3 H 0.284071 0.478407 0.109667 0.070 Uiso 1 1 calc R U . . .
C4 C 0.1831(5) 0.5134(5) 0.1350(3) 0.070(2) Uani 1 1 d . . . . .
H4 H 0.180845 0.556749 0.113627 0.084 Uiso 1 1 calc R U . . .
C5 C 0.1230(6) 0.4973(5) 0.1691(4) 0.085(3) Uani 1 1 d . . . . .
H5 H 0.080145 0.529351 0.170061 0.102 Uiso 1 1 calc R U . . .
C6 C 0.1263(5) 0.4356(6) 0.2007(4) 0.089(3) Uani 1 1 d . . . . .
H6 H 0.085381 0.424916 0.223178 0.107 Uiso 1 1 calc R U . . .
C7 C 0.1895(5) 0.3879(5) 0.2002(3) 0.068(2) Uani 1 1 d . . . . .
C8 C 0.2499(4) 0.2815(5) 0.2315(3) 0.062(2) Uani 1 1 d . . . . .
C9 C 0.3110(4) 0.2911(4) 0.1966(3) 0.0560(19) Uani 1 1 d . . . . .
H9 H 0.351295 0.255934 0.195728 0.067 Uiso 1 1 calc R U . . .
C10 C 0.3753(4) 0.3660(4) 0.1281(2) 0.0444(15) Uani 1 1 d . . . . .
C16 C 0.0214(13) 0.3008(18) 0.0799(13) 0.152(5) Uani 0.5 1 d . . P A -1
H16 H -0.029983 0.299890 0.090060 0.183 Uiso 0.5 1 calc R U P A -1
C15 C 0.0698(13) 0.2433(19) 0.0896(13) 0.152(5) Uani 0.5 1 d . . P A -1
H15 H 0.049252 0.195404 0.098057 0.183 Uiso 0.5 1 calc R U P A -1
C14 C 0.1473(13) 0.2506(19) 0.0879(13) 0.152(5) Uani 0.5 1 d . . P A -1
H14 H 0.178320 0.212677 0.102688 0.183 Uiso 0.5 1 calc R U P A -1
C13 C 0.1753(13) 0.3037(18) 0.0683(13) 0.152(5) Uani 0.5 1 d . . P A -1
H13 H 0.228674 0.306055 0.066033 0.183 Uiso 0.5 1 calc R U P A -1
C12 C 0.1293(6) 0.3683(9) 0.0464(8) 0.152(5) Uani 0.5 1 d G . P A -1
C11 C 0.1556(4) 0.4313(8) 0.0201(7) 0.107(4) Uani 0.5 1 d G . P A -1
C19 C 0.1052(5) 0.4850(8) 0.0019(8) 0.107(4) Uani 0.5 1 d G . P A -1
H19 H 0.123217 0.527972 -0.016045 0.128 Uiso 0.5 1 calc R U P A -1
C18 C 0.0283(4) 0.4758(7) 0.0101(8) 0.107(4) Uani 0.5 1 d G . P A -1
N2 N 0.0019(4) 0.4129(8) 0.0365(6) 0.107(4) Uani 0.5 1 d G . P A -1
C17 C 0.0524(7) 0.3591(9) 0.0546(7) 0.152(5) Uani 0.5 1 d G . P A -1
C20 C 0.2393(6) 0.4476(7) 0.000000 0.069(3) Uani 1 2 d S T P . .

loop_
_atom_site_aniso_label
_atom_site_aniso_U_11
_atom_site_aniso_U_22
_atom_site_aniso_U_33
_atom_site_aniso_U_23
_atom_site_aniso_U_13
_atom_site_aniso_U_12
Y1 0.0138(2) 0.0138(2) 0.0111(3) 0.000 0.000 0.000
Y2 0.0196(3) 0.0189(3) 0.0103(3) 0.000 0.000 -0.0059(2)
F1 0.0352(16) 0.0289(15) 0.0230(14) 0.0000(12) 0.0005(12) 0.0009(12)
O2 0.053(3) 0.053(3) 0.043(3) 0.011(2) 0.010(2) -0.013(2)
O1 0.047(3) 0.057(3) 0.034(2) 0.014(2) 0.007(2) -0.007(2)
O4 0.044(4) 0.071(5) 0.049(4) 0.000 0.000 -0.008(4)
O3 0.085(6) 0.033(3) 0.064(5) 0.000 0.000 0.001(3)
O6 0.059(8) 0.036(7) 0.053(8) 0.000 0.000 -0.022(6)
O5 0.081(19) 0.081(19) 0.03(2) 0.000 0.000 0.000
N1 0.061(4) 0.086(5) 0.079(5) 0.046(4) 0.030(4) 0.006(4)
C1 0.046(4) 0.056(4) 0.045(4) 0.018(3) 0.016(3) -0.005(3)
C2 0.057(4) 0.064(5) 0.052(4) 0.022(4) 0.019(4) 0.000(4)
C3 0.055(4) 0.062(5) 0.057(4) 0.022(4) 0.023(4) 0.003(4)
C4 0.072(5) 0.070(5) 0.068(5) 0.030(4) 0.025(4) 0.010(4)
C5 0.082(6) 0.082(6) 0.090(7) 0.042(5) 0.038(5) 0.030(5)
C6 0.075(6) 0.097(7) 0.094(7) 0.047(6) 0.047(6) 0.015(5)
C7 0.060(5) 0.074(5) 0.070(5) 0.037(4) 0.031(4) 0.007(4)
C8 0.051(4) 0.069(5) 0.065(5) 0.025(4) 0.023(4) -0.001(4)
C9 0.049(4) 0.067(5) 0.052(4) 0.028(4) 0.017(3) -0.005(3)
C10 0.043(3) 0.056(4) 0.035(3) 0.013(3) 0.008(3) -0.008(3)
C16 0.057(6) 0.194(13) 0.206(13) 0.101(10) 0.000(7) -0.025(6)
C15 0.057(6) 0.194(13) 0.206(13) 0.101(10) 0.000(7) -0.025(6)
C14 0.057(6) 0.194(13) 0.206(13) 0.101(10) 0.000(7) -0.025(6)
C13 0.057(6) 0.194(13) 0.206(13) 0.101(10) 0.000(7) -0.025(6)
C12 0.057(6) 0.194(13) 0.206(13) 0.101(10) 0.000(7) -0.025(6)
C11 0.030(3) 0.156(9) 0.135(9) 0.046(9) -0.003(5) -0.003(4)
C19 0.030(3) 0.156(9) 0.135(9) 0.046(9) -0.003(5) -0.003(4)
C18 0.030(3) 0.156(9) 0.135(9) 0.046(9) -0.003(5) -0.003(4)
N2 0.030(3) 0.156(9) 0.135(9) 0.046(9) -0.003(5) -0.003(4)
C17 0.057(6) 0.194(13) 0.206(13) 0.101(10) 0.000(7) -0.025(6)
C20 0.045(6) 0.059(7) 0.104(10) 0.000 0.000 -0.008(5)

loop_
_atom_type_symbol
_atom_type_description
_atom_type_scat_dispersion_real
_atom_type_scat_dispersion_imag
_atom_type_scat_source
C C 0.0181 0.0091 'International Tables Vol C Tables 4.2.6.8 and 6.1.1.4'
H H 0.0000 0.0000 'International Tables Vol C Tables 4.2.6.8 and 6.1.1.4'
F F 0.0727 0.0534 'International Tables Vol C Tables 4.2.6.8 and 6.1.1.4'
N N 0.0311 0.0180 'International Tables Vol C Tables 4.2.6.8 and 6.1.1.4'
O O 0.0492 0.0322 'International Tables Vol C Tables 4.2.6.8 and 6.1.1.4'
Y Y -0.2670 2.0244 'International Tables Vol C Tables 4.2.6.8 and 6.1.1.4'

loop_
_exptl_crystal_face_index_h
_exptl_crystal_face_index_k
_exptl_crystal_face_index_l
_exptl_crystal_face_perp_dist
-4 -7 12 0.0225
1 10 7 0.0327
-1 -9 -10 0.0503
3 -11 3 0.0488
11 1 4 0.0403
-1 11 -3 0.0553
-11 -1 -4 0.0473

loop_
_geom_angle_atom_site_label_1
_geom_angle_atom_site_label_2
_geom_angle_atom_site_label_3
_geom_angle
_geom_angle_site_symmetry_1
_geom_angle_site_symmetry_3
_geom_angle_publ_flag
Y2 Y1 Y2 91.993(19) 10_565 2_655 ?
Y2 Y1 Y2 61.144(11) . 2_655 ?
Y2 Y1 Y2 61.144(11) . 10_565 ?
F1 Y1 Y2 87.85(7) 2_655 10_565 ?
F1 Y1 Y2 33.13(7) 4_565 10_565 ?
F1 Y1 Y2 87.85(7) 4_565 2_655 ?
F1 Y1 Y2 34.14(7) 4_565 . ?
F1 Y1 Y2 87.85(7) 3_665 . ?
F1 Y1 Y2 33.13(7) 2_655 2_655 ?
F1 Y1 Y2 34.14(7) 3_665 10_565 ?
F1 Y1 Y2 34.14(7) . 2_655 ?
F1 Y1 Y2 87.29(7) 3_665 2_655 ?
F1 Y1 Y2 87.29(7) 2_655 . ?
F1 Y1 Y2 87.29(7) . 10_565 ?
F1 Y1 Y2 33.13(7) . . ?
F1 Y1 F1 101.94(14) 4_565 2_655 ?
F1 Y1 F1 66.64(8) 4_565 3_665 ?
F1 Y1 F1 66.64(8) 2_655 3_665 ?
F1 Y1 F1 66.63(8) 2_655 . ?
F1 Y1 F1 101.94(14) 3_665 . ?
F1 Y1 F1 66.64(8) 4_565 . ?
F1 Y1 O5 129.03(7) . . ?
F1 Y1 O5 129.03(7) 2_655 . ?
F1 Y1 O5 129.03(7) 3_665 . ?
F1 Y1 O5 129.03(7) 4_565 . ?
O1 Y1 Y2 111.19(12) 4_565 . ?
O1 Y1 Y2 161.76(11) 2_655 10_565 ?
O1 Y1 Y2 111.19(12) 3_665 10_565 ?
O1 Y1 Y2 70.34(11) . . ?
O1 Y1 Y2 104.58(11) 3_665 2_655 ?
O1 Y1 Y2 70.34(11) 2_655 2_655 ?
O1 Y1 Y2 161.76(11) 4_565 2_655 ?
O1 Y1 Y2 104.58(11) . 10_565 ?
O1 Y1 Y2 70.34(11) 4_565 10_565 ?
O1 Y1 Y2 104.58(11) 2_655 . ?
O1 Y1 Y2 111.19(12) . 2_655 ?
O1 Y1 Y2 161.75(11) 3_665 . ?
O1 Y1 F1 143.64(14) 4_565 . ?
O1 Y1 F1 75.56(13) . 4_565 ?
O1 Y1 F1 143.64(14) 2_655 3_665 ?
O1 Y1 F1 137.20(14) . 3_665 ?
O1 Y1 F1 79.75(14) 2_655 2_655 ?
O1 Y1 F1 137.20(14) 4_565 2_655 ?
O1 Y1 F1 79.76(14) . . ?
O1 Y1 F1 75.56(13) 2_655 . ?
O1 Y1 F1 79.75(14) 4_565 4_565 ?
O1 Y1 F1 75.56(13) 3_665 2_655 ?
O1 Y1 F1 79.75(14) 3_665 3_665 ?
O1 Y1 F1 143.64(14) 3_665 4_565 ?
O1 Y1 F1 75.56(13) 4_565 3_665 ?
O1 Y1 F1 143.64(14) . 2_655 ?
O1 Y1 F1 137.20(14) 2_655 4_565 ?
O1 Y1 F1 137.20(14) 3_665 . ?
O1 Y1 O1 127.6(2) 3_665 . ?
O1 Y1 O1 78.77(9) 4_565 . ?
O1 Y1 O1 78.77(9) 2_655 . ?
O1 Y1 O1 127.6(2) 2_655 4_565 ?
O1 Y1 O1 78.77(9) 3_665 2_655 ?
O1 Y1 O1 78.77(9) 3_665 4_565 ?
O1 Y1 O5 63.81(11) . . ?
O1 Y1 O5 63.81(11) 2_655 . ?
O1 Y1 O5 63.81(11) 4_565 . ?
O1 Y1 O5 63.81(11) 3_665 . ?
O5 Y1 Y2 134.004(9) . 2_655 ?
O5 Y1 Y2 134.004(9) . 10_565 ?
O5 Y1 Y2 134.004(9) . . ?
Y1 Y2 Y1 88.007(19) 9_665 . ?
Y1 Y2 Y2 59.428(5) 9_665 2_655 ?
Y1 Y2 Y2 59.428(5) . 2_655 ?
F1 Y2 Y1 84.54(7) . 9_665 ?
F1 Y2 Y1 84.08(7) 10_565 . ?
F1 Y2 Y1 84.08(7) 4_565 9_665 ?
F1 Y2 Y1 33.09(7) 10_565 9_665 ?
F1 Y2 Y1 33.09(7) 4_565 . ?
F1 Y2 Y1 84.54(7) 11 . ?
F1 Y2 Y1 32.70(7) . . ?
F1 Y2 Y1 32.70(7) 11 9_665 ?
F1 Y2 Y2 85.41(7) 4_565 2_655 ?
F1 Y2 Y2 32.91(7) . 2_655 ?
F1 Y2 Y2 32.91(7) 11 2_655 ?
F1 Y2 Y2 85.41(7) 10_565 2_655 ?
F1 Y2 F1 65.18(13) 11 10_565 ?
F1 Y2 F1 98.52(14) 11 4_565 ?
F1 Y2 F1 65.18(13) . 4_565 ?
F1 Y2 F1 98.52(14) . 10_565 ?
F1 Y2 F1 63.84(14) 4_565 10_565 ?
F1 Y2 F1 64.99(14) 11 . ?
F1 Y2 O2 140.96(14) . 11 ?
F1 Y2 O2 140.96(14) 11 . ?
F1 Y2 O2 77.38(13) . . ?
F1 Y2 O2 77.38(13) 11 11 ?
F1 Y2 O6 128.3(3) . . ?
F1 Y2 O6 133.2(2) 4_565 . ?
F1 Y2 O6 133.2(2) 10_565 . ?
F1 Y2 O6 128.2(3) 11 . ?
O2 Y2 Y1 155.47(12) 11 . ?
O2 Y2 Y1 67.84(11) 11 9_665 ?
O2 Y2 Y1 155.47(12) . 9_665 ?
O2 Y2 Y1 67.84(11) . . ?
O2 Y2 Y2 108.18(12) . 2_655 ?
O2 Y2 Y2 108.18(12) 11 2_655 ?
O2 Y2 F1 73.38(14) . 4_565 ?
O2 Y2 F1 133.90(14) 11 4_565 ?
O2 Y2 F1 73.38(14) 11 10_565 ?
O2 Y2 F1 133.90(14) . 10_565 ?
O2 Y2 O2 135.7(2) 11 . ?
O2 Y2 O6 68.56(12) 11 . ?
O2 Y2 O6 68.56(12) . . ?
O4 Y2 Y1 106.87(13) . . ?
O4 Y2 Y1 106.87(13) . 9_665 ?
O4 Y2 Y2 158.79(19) . 2_655 ?
O4 Y2 F1 76.64(17) . 4_565 ?
O4 Y2 F1 76.64(17) . 10_565 ?
O4 Y2 F1 138.87(13) . 11 ?
O4 Y2 F1 138.87(13) . . ?
O4 Y2 O2 77.62(13) . . ?
O4 Y2 O2 77.62(13) . 11 ?
O4 Y2 O3 133.3(3) . . ?
O4 Y2 O6 69.5(4) . . ?
O3 Y2 Y1 106.25(14) . . ?
O3 Y2 Y1 106.25(14) . 9_665 ?
O3 Y2 Y2 67.9(2) . 2_655 ?
O3 Y2 F1 76.07(18) . . ?
O3 Y2 F1 138.83(14) . 10_565 ?
O3 Y2 F1 138.83(14) . 4_565 ?
O3 Y2 F1 76.07(18) . 11 ?
O3 Y2 O2 85.49(14) . . ?
O3 Y2 O2 85.50(14) . 11 ?
O3 Y2 O6 63.8(4) . . ?
O6 Y2 Y1 135.90(2) . . ?
O6 Y2 Y1 135.90(2) . 9_665 ?
O6 Y2 Y2 131.7(3) . 2_655 ?
Y1 F1 Y2 112.77(12) . 2_655 ?
Y1 F1 Y2 114.17(12) . . ?
Y2 F1 Y2 114.77(11) . 2_655 ?
C10 O2 Y2 134.1(4) . . ?
C10 O1 Y1 132.5(4) . . ?
C20 O4 Y2 138.0(7) . . ?
C20 O3 Y2 137.1(7) 2_655 . ?
C8 N1 C7 117.7(6) . . ?
C2 C1 C10 118.6(6) . . ?
C9 C1 C2 120.7(6) . . ?
C9 C1 C10 120.7(6) . . ?
C3 C2 C1 124.0(6) . . ?
C3 C2 C7 119.2(7) . . ?
C7 C2 C1 116.7(6) . . ?
C2 C3 H3 119.7 . . ?
C4 C3 C2 120.5(7) . . ?
C4 C3 H3 119.7 . . ?
C3 C4 H4 119.8 . . ?
C3 C4 C5 120.4(7) . . ?
C5 C4 H4 119.8 . . ?
C4 C5 H5 119.9 . . ?
C6 C5 C4 120.2(8) . . ?
C6 C5 H5 119.9 . . ?
C5 C6 H6 119.6 . . ?
C5 C6 C7 120.7(8) . . ?
C7 C6 H6 119.6 . . ?
N1 C7 C2 122.9(7) . . ?
N1 C7 C6 118.2(7) . . ?
C6 C7 C2 118.8(7) . . ?
N1 C8 C8 116.4(8) . 13 ?
N1 C8 C9 123.4(7) . . ?
C9 C8 C8 120.2(9) . 13 ?
C1 C9 C8 118.5(7) . . ?
C1 C9 H9 120.7 . . ?
C8 C9 H9 120.7 . . ?
O2 C10 C1 117.8(6) . . ?
O1 C10 O2 127.0(6) . . ?
O1 C10 C1 115.2(6) . . ?
C15 C16 H16 122.8 . . ?
C17 C16 H16 122.8 . . ?
C17 C16 C15 114(2) . . ?
C16 C15 H15 118.2 . . ?
C16 C15 C14 124(3) . . ?
C14 C15 H15 118.2 . . ?
C15 C14 H14 119.8 . . ?
C13 C14 C15 120(3) . . ?
C13 C14 H14 119.8 . . ?
C14 C13 H13 118.7 . . ?
C14 C13 C12 123(2) . . ?
C12 C13 H13 118.7 . . ?
C11 C12 C13 127.5(12) . . ?
C11 C12 C17 120.0 . . ?
C17 C12 C13 112.5(12) . . ?
C12 C11 C20 128.2(8) . . ?
C19 C11 C12 120.0 . . ?
C19 C11 C20 111.3(8) . . ?
C11 C19 H19 120.0 . . ?
C11 C19 C18 120.0 . . ?
C18 C19 H19 120.0 . . ?
N2 C18 C19 120.0 . . ?
C18 N2 C17 120.0 . . ?
C16 C17 C12 124.5(14) . . ?
C16 C17 N2 115.5(14) . . ?
N2 C17 C12 120.0 . . ?
O4 C20 O3 128.2(10) . 10_565 ?
O4 C20 C11 114.7(10) . . ?
O3 C20 C11 114.0(10) 10_565 . ?

loop_
_geom_bond_atom_site_label_1
_geom_bond_atom_site_label_2
_geom_bond_distance
_geom_bond_site_symmetry_2
_geom_bond_publ_flag
Y1 Y2 3.9281(6) 10_565 ?
Y1 Y2 3.9280(6) . ?
Y1 Y2 3.9281(6) 2_655 ?
Y1 F1 2.326(3) 2_655 ?
Y1 F1 2.326(3) . ?
Y1 F1 2.326(3) 3_665 ?
Y1 F1 2.326(3) 4_565 ?
Y1 O1 2.326(4) 4_565 ?
Y1 O1 2.326(4) 2_655 ?
Y1 O1 2.326(4) 3_665 ?
Y1 O1 2.326(4) . ?
Y1 O5 2.58(4) . ?
Y2 Y2 3.9958(7) 2_655 ?
Y2 F1 2.353(3) 11 ?
Y2 F1 2.391(3) 4_565 ?
Y2 F1 2.391(3) 10_565 ?
Y2 F1 2.353(3) . ?
Y2 O2 2.375(4) . ?
Y2 O2 2.375(4) 11 ?
Y2 O4 2.332(7) . ?
Y2 O3 2.340(7) . ?
Y2 O6 2.532(12) . ?
O2 C10 1.262(8) . ?
O1 C10 1.251(8) . ?
O4 C20 1.215(14) . ?
O3 C20 1.310(14) 2_655 ?
N1 C7 1.367(9) . ?
N1 C8 1.341(10) . ?
C1 C2 1.424(10) . ?
C1 C9 1.357(9) . ?
C1 C10 1.513(8) . ?
C2 C3 1.413(10) . ?
C2 C7 1.422(9) . ?
C3 H3 0.9500 . ?
C3 C4 1.359(11) . ?
C4 H4 0.9500 . ?
C4 C5 1.415(11) . ?
C5 H5 0.9500 . ?
C5 C6 1.368(11) . ?
C6 H6 0.9500 . ?
C6 C7 1.406(12) . ?
C8 C8 1.475(14) 13 ?
C8 C9 1.421(9) . ?
C9 H9 0.9500 . ?
C16 H16 0.9500 . ?
C16 C15 1.36(4) . ?
C16 C17 1.34(3) . ?
C15 H15 0.9500 . ?
C15 C14 1.38(3) . ?
C14 H14 0.9500 . ?
C14 C13 1.18(3) . ?
C13 H13 0.9500 . ?
C13 C12 1.52(3) . ?
C12 C11 1.3900 . ?
C12 C17 1.3900 . ?
C11 C19 1.3900 . ?
C11 C20 1.600(13) . ?
C19 H19 0.9500 . ?
C19 C18 1.3900 . ?
C18 N2 1.3900 . ?
N2 C17 1.3900 . ?

loop_
_geom_torsion_atom_site_label_1
_geom_torsion_atom_site_label_2
_geom_torsion_atom_site_label_3
_geom_torsion_atom_site_label_4
_geom_torsion
_geom_torsion_site_symmetry_1
_geom_torsion_site_symmetry_2
_geom_torsion_site_symmetry_3
_geom_torsion_site_symmetry_4
_geom_torsion_publ_flag
Y1 O1 C10 O2 37.3(11) . . . . ?
Y1 O1 C10 C1 -143.8(5) . . . . ?
Y2 O2 C10 O1 -38.5(11) . . . . ?
Y2 O2 C10 C1 142.7(5) . . . . ?
Y2 O4 C20 O3 0.0 . . . 10_565 ?
Y2 O4 C20 C11 -159.0(8) . . . . ?
N1 C8 C9 C1 2.8(14) . . . . ?
C1 C2 C3 C4 -179.7(9) . . . . ?
C1 C2 C7 N1 -0.8(14) . . . . ?
C1 C2 C7 C6 -178.5(9) . . . . ?
C2 C1 C9 C8 -2.6(12) . . . . ?
C2 C1 C10 O2 -94.0(9) . . . . ?
C2 C1 C10 O1 87.0(9) . . . . ?
C2 C3 C4 C5 -0.3(15) . . . . ?
C3 C2 C7 N1 -178.7(9) . . . . ?
C3 C2 C7 C6 3.7(15) . . . . ?
C3 C4 C5 C6 1.0(17) . . . . ?
C4 C5 C6 C7 0.7(18) . . . . ?
C5 C6 C7 N1 179.3(11) . . . . ?
C5 C6 C7 C2 -3.0(17) . . . . ?
C7 N1 C8 C8 177.9(10) . . . 13 ?
C7 N1 C8 C9 -1.9(15) . . . . ?
C7 C2 C3 C4 -2.1(14) . . . . ?
C8 N1 C7 C2 0.9(15) . . . . ?
C8 N1 C7 C6 178.6(10) . . . . ?
C8 C8 C9 C1 -177.0(10) 13 . . . ?
C9 C1 C2 C3 179.4(8) . . . . ?
C9 C1 C2 C7 1.7(13) . . . . ?
C9 C1 C10 O2 85.4(9) . . . . ?
C9 C1 C10 O1 -93.6(9) . . . . ?
C10 C1 C2 C3 -1.1(13) . . . . ?
C10 C1 C2 C7 -178.9(8) . . . . ?
C10 C1 C9 C8 178.0(7) . . . . ?
C16 C15 C14 C13 -15(7) . . . . ?
C15 C16 C17 C12 -11(4) . . . . ?
C15 C16 C17 N2 170(3) . . . . ?
C15 C14 C13 C12 3(6) . . . . ?
C14 C13 C12 C11 -176(3) . . . . ?
C14 C13 C12 C17 3(5) . . . . ?
C13 C12 C11 C19 179(3) . . . . ?
C13 C12 C11 C20 8(3) . . . . ?
C13 C12 C17 C16 1(3) . . . . ?
C13 C12 C17 N2 -179(2) . . . . ?
C12 C11 C19 C18 0.0 . . . . ?
C12 C11 C20 O4 13.8(16) . . . . ?
C12 C11 C20 O3 -148.2(12) . . . 10_565 ?
C11 C12 C17 C16 -179(3) . . . . ?
C11 C12 C17 N2 0.0 . . . . ?
C11 C19 C18 N2 0.0 . . . . ?
C19 C11 C20 O4 -157.9(9) . . . . ?
C19 C11 C20 O3 40.1(11) . . . 10_565 ?
C19 C18 N2 C17 0.0 . . . . ?
C18 N2 C17 C16 179(3) . . . . ?
C18 N2 C17 C12 0.0 . . . . ?
C17 C16 C15 C14 18(6) . . . . ?
C17 C12 C11 C19 0.0 . . . . ?
C17 C12 C11 C20 -171.1(16) . . . . ?
C20 C11 C19 C18 172.5(14) . . . . ?

loop_
_exptl_oxdiff_crystal_face_indexfrac_h
_exptl_oxdiff_crystal_face_indexfrac_k
_exptl_oxdiff_crystal_face_indexfrac_l
_exptl_oxdiff_crystal_face_x
_exptl_oxdiff_crystal_face_y
_exptl_oxdiff_crystal_face_z
-4.3859 -7.1535 11.5274 0.1587 0.6520 0.7414
1.3625 10.2646 7.3713 0.1165 0.4932 -0.8621
-0.5402 -9.2569 -9.9869 -0.1532 -0.6443 0.7493
3.0224 -10.8836 3.2979 0.5289 -0.1293 0.8388
11.1033 1.3868 3.9991 0.8996 -0.2155 -0.3797
-1.4016 11.2760 -2.7514 -0.4024 0.0990 -0.9101
-11.1419 -0.7188 -4.1450 -0.9197 0.2205 0.3248

loop_
_smtbx_masks_void_nr
_smtbx_masks_void_average_x
_smtbx_masks_void_average_y
_smtbx_masks_void_average_z
_smtbx_masks_void_volume
_smtbx_masks_void_count_electrons
_smtbx_masks_void_content
1 0.000 0.000 0.000 1323.5 297.3 '8 C3H7NO'
2 0.500 0.500 0.500 1323.5 297.3 '8 C3H7NO'
